data_1564196
loop_
_publ_author_name
'Pordel, Shabnam'
'Schrage, Briana R.'
'Ziegler, Christopher J.'
'White, Jessica K.'

_publ_section_title
;
 Impact of steric bulk on photoinduced ligand exchange reactions in Mn(I)
 photoCORMs
;
_journal_name_full 'Inorganica Chimica Acta'
_journal_page_first 119845
_journal_paper_doi 10.1016/j.ica.2020.119845
_journal_volume 511
_journal_year 2020
_chemical_formula_sum 'C21 H17 F3 Mn N3 O6 S'
_chemical_formula_weight 551.38
_space_group_crystal_system triclinic
_space_group_IT_number 2
_space_group_name_Hall '-P 1'
_space_group_name_H-M_alt 'P -1'
_atom_sites_solution_hydrogens geom
_audit_creation_method SHELXL-2016/6
_cell_angle_alpha 105.02(2)
_cell_angle_beta 93.53(3)
_cell_angle_gamma 97.11(2)
_cell_formula_units_Z 2
_cell_length_a 8.725(5)
_cell_length_b 11.379(6)
_cell_length_c 11.891(7)
_cell_measurement_reflns_used 9373
_cell_measurement_temperature 100(2)
_cell_measurement_theta_max 28.29
_cell_measurement_theta_min 2.37
_cell_volume 1126.0(11)
_computing_cell_refinement 'Bruker SAINT'
_computing_data_collection 'Bruker APEX2'
_computing_data_reduction 'Bruker SAINT'
_computing_molecular_graphics 'Bruker SHELXTL'
_computing_publication_material 'Bruker SHELXTL'
_computing_structure_refinement 'SHELXL-2016/6 (Sheldrick, 2016)'
_computing_structure_solution 'SHELXT 2014/5 (Sheldrick, 2014)'
_diffrn_ambient_temperature 100(2)
_diffrn_measured_fraction_theta_full 0.999
_diffrn_measured_fraction_theta_max 0.998
_diffrn_measurement_device_type 'Bruker APEX-II CCD'
_diffrn_measurement_method '\f and \w scans'
_diffrn_radiation_type MoK\a
_diffrn_radiation_wavelength 0.71073
_diffrn_reflns_av_R_equivalents 0.0413
_diffrn_reflns_av_unetI/netI 0.0180
_diffrn_reflns_Laue_measured_fraction_full 0.999
_diffrn_reflns_Laue_measured_fraction_max 0.998
_diffrn_reflns_limit_h_max 11
_diffrn_reflns_limit_h_min -11
_diffrn_reflns_limit_k_max 15
_diffrn_reflns_limit_k_min -15
_diffrn_reflns_limit_l_max 15
_diffrn_reflns_limit_l_min -15
_diffrn_reflns_number 64224
_diffrn_reflns_point_group_measured_fraction_full 0.999
_diffrn_reflns_point_group_measured_fraction_max 0.998
_diffrn_reflns_theta_full 25.242
_diffrn_reflns_theta_max 28.288
_diffrn_reflns_theta_min 1.782
_exptl_absorpt_coefficient_mu 0.748
_exptl_absorpt_correction_T_max 0.7457
_exptl_absorpt_correction_T_min 0.6786
_exptl_absorpt_correction_type multi-scan
_exptl_absorpt_process_details SADABS
_exptl_crystal_colour yellow
_exptl_crystal_density_diffrn 1.626
_exptl_crystal_density_method 'not measured'
_exptl_crystal_description block
_exptl_crystal_F_000 560
_exptl_crystal_size_max 0.574
_exptl_crystal_size_mid 0.385
_exptl_crystal_size_min 0.231
_refine_diff_density_max 0.393
_refine_diff_density_min -0.380
_refine_diff_density_rms 0.055
_refine_ls_extinction_coef .
_refine_ls_extinction_method none
_refine_ls_goodness_of_fit_ref 1.020
_refine_ls_hydrogen_treatment constr
_refine_ls_matrix_type full
_refine_ls_number_parameters 318
_refine_ls_number_reflns 5587
_refine_ls_number_restraints 0
_refine_ls_restrained_S_all 1.020
_refine_ls_R_factor_all 0.0265
_refine_ls_R_factor_gt 0.0248
_refine_ls_shift/su_max 0.001
_refine_ls_shift/su_mean 0.000
_refine_ls_structure_factor_coef Fsqd
_refine_ls_weighting_details 'w=1/[\s^2^(Fo^2^)+(0.0285P)^2^+0.8476P] where P=(Fo^2^+2Fc^2^)/3'
_refine_ls_weighting_scheme calc
_refine_ls_wR_factor_gt 0.0666
_refine_ls_wR_factor_ref 0.0671
_reflns_Friedel_coverage 0.000
_reflns_Friedel_fraction_full .
_reflns_Friedel_fraction_max .
_reflns_number_gt 5208
_reflns_number_total 5587
_reflns_threshold_expression 'I > 2\s(I)'
_cod_data_source_file 6-6-Me2bpy-py.cif
_cod_data_source_block 6-6-Me2bpy-py
_cod_depositor_comments
;
The following automatic conversions were performed:

data item '_exptl_crystal_density_meas' value 'not measured' was
changed to '?' -- the value is perceived as not measured.

Automatic conversion script
Id: cif_fix_values 8369 2020-08-20 11:38:08Z andrius 
;
_cod_original_cell_volume 1126.1(12)
_cod_database_code 1564196
_shelx_shelxl_version_number 2016/6
_shelx_space_group_comment
; 
The symmetry employed for this shelxl refinement is uniquely defined 
by the following loop, which should always be used as a source of 
symmetry information in preference to the above space-group names. 
They are only intended as comments. 
;

loop_
_space_group_symop_operation_xyz
'x, y, z'
'-x, -y, -z'

loop_
_atom_site_label
_atom_site_type_symbol
_atom_site_fract_x
_atom_site_fract_y
_atom_site_fract_z
_atom_site_U_iso_or_equiv
_atom_site_adp_type
_atom_site_occupancy
_atom_site_site_symmetry_order
_atom_site_calc_flag
_atom_site_refinement_flags_posn
_atom_site_refinement_flags_adp
_atom_site_refinement_flags_occupancy
_atom_site_disorder_assembly
_atom_site_disorder_group
C1 C 0.33868(15) 0.29871(12) 0.08286(12) 0.0162(2) Uani 1 1 d . . . . .
C2 C 0.17719(16) 0.36706(12) 0.25676(11) 0.0179(2) Uani 1 1 d . . . . .
C3 C 0.18919(14) 0.14152(12) 0.15600(11) 0.0154(2) Uani 1 1 d . . . . .
C4 C 0.4940(2) 0.55714(13) 0.20022(14) 0.0277(3) Uani 1 1 d . . . . .
H4A H 0.509354 0.510598 0.121006 0.041 Uiso 1 1 calc R U . . .
H4B H 0.533575 0.644260 0.211565 0.041 Uiso 1 1 calc R U . . .
H4C H 0.383035 0.548041 0.210772 0.041 Uiso 1 1 calc R U . . .
C5 C 0.57932(16) 0.50915(12) 0.28761(11) 0.0173(2) Uani 1 1 d . . . . .
C6 C 0.72519(16) 0.56994(12) 0.33981(12) 0.0203(3) Uani 1 1 d . . . . .
H6 H 0.770931 0.639906 0.317903 0.024 Uiso 1 1 calc R U . . .
C7 C 0.80302(16) 0.52877(12) 0.42299(13) 0.0205(3) Uani 1 1 d . . . . .
H7 H 0.904132 0.567838 0.456497 0.025 Uiso 1 1 calc R U . . .
C8 C 0.73193(15) 0.42966(12) 0.45716(12) 0.0179(2) Uani 1 1 d . . . . .
H8 H 0.781490 0.401778 0.516746 0.021 Uiso 1 1 calc R U . . .
C9 C 0.58685(14) 0.37182(11) 0.40269(11) 0.0135(2) Uani 1 1 d . . . . .
C10 C 0.49733(14) 0.27264(11) 0.44033(10) 0.0130(2) Uani 1 1 d . . . . .
C11 C 0.55584(16) 0.22386(12) 0.52615(11) 0.0175(2) Uani 1 1 d . . . . .
H11 H 0.661033 0.247056 0.558246 0.021 Uiso 1 1 calc R U . . .
C12 C 0.45695(17) 0.14013(13) 0.56421(12) 0.0201(3) Uani 1 1 d . . . . .
H12 H 0.495326 0.100747 0.619195 0.024 Uiso 1 1 calc R U . . .
C13 C 0.30254(16) 0.11460(12) 0.52154(12) 0.0191(3) Uani 1 1 d . . . . .
H13 H 0.232227 0.062765 0.551881 0.023 Uiso 1 1 calc R U . . .
C14 C 0.24943(15) 0.16496(11) 0.43365(11) 0.0146(2) Uani 1 1 d . . . . .
C15 C 0.07982(15) 0.14064(12) 0.39204(12) 0.0188(3) Uani 1 1 d . . . . .
H15A H 0.053924 0.204387 0.355317 0.028 Uiso 1 1 calc R U . . .
H15B H 0.018850 0.141705 0.458721 0.028 Uiso 1 1 calc R U . . .
H15C H 0.055838 0.059941 0.334884 0.028 Uiso 1 1 calc R U . . .
C16 C 0.63856(15) 0.19804(12) 0.14797(11) 0.0161(2) Uani 1 1 d . . . . .
H16 H 0.652986 0.278238 0.136809 0.019 Uiso 1 1 calc R U . . .
C17 C 0.75499(16) 0.12618(13) 0.12233(13) 0.0208(3) Uani 1 1 d . . . . .
H17 H 0.847216 0.156875 0.094462 0.025 Uiso 1 1 calc R U . . .
C18 C 0.73571(16) 0.00870(13) 0.13772(12) 0.0196(3) Uani 1 1 d . . . . .
H18 H 0.814941 -0.041931 0.122506 0.024 Uiso 1 1 calc R U . . .
C19 C 0.59757(16) -0.03265(12) 0.17594(12) 0.0188(3) Uani 1 1 d . . . . .
H19 H 0.579501 -0.113426 0.185429 0.023 Uiso 1 1 calc R U . . .
C20 C 0.48598(15) 0.04451(12) 0.20021(11) 0.0153(2) Uani 1 1 d . . . . .
H20 H 0.391862 0.014995 0.226491 0.018 Uiso 1 1 calc R U . . .
C21 C 0.05252(17) 0.67663(15) 0.12201(13) 0.0242(3) Uani 1 1 d . . . . .
F1 F 0.02260(12) 0.73491(12) 0.04080(9) 0.0406(3) Uani 1 1 d . . . . .
F2 F -0.06415(12) 0.58599(9) 0.11035(8) 0.0326(2) Uani 1 1 d . . . . .
F3 F 0.18084(13) 0.62605(12) 0.09792(10) 0.0514(3) Uani 1 1 d . . . . .
Mn1 Mn 0.33212(2) 0.27346(2) 0.22700(2) 0.01122(6) Uani 1 1 d . . . . .
N1 N 0.51308(12) 0.40763(10) 0.31561(9) 0.0136(2) Uani 1 1 d . . . . .
N2 N 0.34884(12) 0.23736(9) 0.38861(9) 0.01213(19) Uani 1 1 d . . . . .
N3 N 0.50548(12) 0.15976(9) 0.18807(9) 0.01201(19) Uani 1 1 d . . . . .
O1 O 0.33789(13) 0.30713(10) -0.01084(9) 0.0233(2) Uani 1 1 d . . . . .
O2 O 0.07343(13) 0.41971(10) 0.27020(10) 0.0283(2) Uani 1 1 d . . . . .
O3 O 0.10125(11) 0.05824(10) 0.10619(9) 0.0218(2) Uani 1 1 d . . . . .
O4 O -0.06720(12) 0.83450(10) 0.27336(10) 0.0261(2) Uani 1 1 d . . . . .
O5 O 0.21409(12) 0.86584(10) 0.26858(10) 0.0267(2) Uani 1 1 d . . . . .
O6 O 0.09087(12) 0.70272(10) 0.34397(9) 0.0248(2) Uani 1 1 d . . . . .
S1 S 0.07553(4) 0.78224(3) 0.26849(3) 0.01581(7) Uani 1 1 d . . . . .

loop_
_atom_site_aniso_label
_atom_site_aniso_U_11
_atom_site_aniso_U_22
_atom_site_aniso_U_33
_atom_site_aniso_U_23
_atom_site_aniso_U_13
_atom_site_aniso_U_12
C1 0.0147(6) 0.0153(6) 0.0187(6) 0.0039(5) 0.0011(5) 0.0040(5)
C2 0.0202(6) 0.0175(6) 0.0161(6) 0.0040(5) 0.0020(5) 0.0046(5)
C3 0.0120(5) 0.0210(6) 0.0140(6) 0.0039(5) 0.0033(4) 0.0062(5)
C4 0.0430(9) 0.0170(6) 0.0242(7) 0.0110(6) -0.0013(6) -0.0007(6)
C5 0.0239(6) 0.0122(6) 0.0156(6) 0.0027(5) 0.0062(5) 0.0023(5)
C6 0.0230(7) 0.0121(6) 0.0244(7) 0.0022(5) 0.0106(5) -0.0007(5)
C7 0.0147(6) 0.0165(6) 0.0266(7) -0.0003(5) 0.0045(5) -0.0002(5)
C8 0.0152(6) 0.0170(6) 0.0196(6) 0.0020(5) 0.0007(5) 0.0021(5)
C9 0.0143(6) 0.0123(5) 0.0136(5) 0.0021(4) 0.0030(4) 0.0031(4)
C10 0.0138(5) 0.0125(5) 0.0120(5) 0.0016(4) 0.0027(4) 0.0027(4)
C11 0.0185(6) 0.0185(6) 0.0155(6) 0.0045(5) 0.0003(5) 0.0039(5)
C12 0.0280(7) 0.0194(6) 0.0160(6) 0.0081(5) 0.0037(5) 0.0068(5)
C13 0.0246(7) 0.0158(6) 0.0185(6) 0.0063(5) 0.0076(5) 0.0023(5)
C14 0.0166(6) 0.0114(5) 0.0149(6) 0.0008(4) 0.0059(4) 0.0019(4)
C15 0.0150(6) 0.0186(6) 0.0213(6) 0.0033(5) 0.0058(5) -0.0006(5)
C16 0.0151(6) 0.0154(6) 0.0190(6) 0.0061(5) 0.0047(5) 0.0019(5)
C17 0.0144(6) 0.0238(7) 0.0265(7) 0.0088(5) 0.0083(5) 0.0046(5)
C18 0.0188(6) 0.0220(6) 0.0205(6) 0.0057(5) 0.0062(5) 0.0101(5)
C19 0.0247(7) 0.0147(6) 0.0202(6) 0.0068(5) 0.0082(5) 0.0073(5)
C20 0.0160(6) 0.0146(6) 0.0163(6) 0.0049(5) 0.0053(5) 0.0023(5)
C21 0.0193(7) 0.0325(8) 0.0197(7) 0.0029(6) 0.0014(5) 0.0082(6)
F1 0.0350(5) 0.0683(8) 0.0221(5) 0.0229(5) -0.0002(4) -0.0006(5)
F2 0.0361(5) 0.0249(5) 0.0286(5) -0.0023(4) -0.0079(4) -0.0009(4)
F3 0.0319(6) 0.0687(8) 0.0410(6) -0.0160(6) 0.0015(5) 0.0269(6)
Mn1 0.01084(9) 0.01179(9) 0.01116(9) 0.00270(7) 0.00110(6) 0.00292(6)
N1 0.0154(5) 0.0119(5) 0.0135(5) 0.0031(4) 0.0027(4) 0.0021(4)
N2 0.0131(5) 0.0108(4) 0.0120(5) 0.0016(4) 0.0027(4) 0.0022(4)
N3 0.0116(5) 0.0129(5) 0.0113(5) 0.0026(4) 0.0014(4) 0.0019(4)
O1 0.0291(5) 0.0265(5) 0.0158(5) 0.0084(4) 0.0010(4) 0.0048(4)
O2 0.0259(5) 0.0287(6) 0.0339(6) 0.0082(5) 0.0070(4) 0.0164(4)
O3 0.0151(4) 0.0259(5) 0.0190(5) -0.0011(4) -0.0005(4) -0.0014(4)
O4 0.0216(5) 0.0214(5) 0.0346(6) 0.0040(4) 0.0063(4) 0.0065(4)
O5 0.0209(5) 0.0239(5) 0.0356(6) 0.0130(5) 0.0017(4) -0.0055(4)
O6 0.0250(5) 0.0259(5) 0.0239(5) 0.0141(4) -0.0062(4) -0.0062(4)
S1 0.01567(15) 0.01393(14) 0.01756(15) 0.00497(11) 0.00119(11) -0.00026(11)

loop_
_atom_type_symbol
_atom_type_description
_atom_type_scat_dispersion_real
_atom_type_scat_dispersion_imag
_atom_type_scat_source
C C 0.0033 0.0016 'International Tables Vol C Tables 4.2.6.8 and 6.1.1.4'
H H 0.0000 0.0000 'International Tables Vol C Tables 4.2.6.8 and 6.1.1.4'
F F 0.0171 0.0103 'International Tables Vol C Tables 4.2.6.8 and 6.1.1.4'
Mn Mn 0.3368 0.7283 'International Tables Vol C Tables 4.2.6.8 and 6.1.1.4'
N N 0.0061 0.0033 'International Tables Vol C Tables 4.2.6.8 and 6.1.1.4'
O O 0.0106 0.0060 'International Tables Vol C Tables 4.2.6.8 and 6.1.1.4'
S S 0.1246 0.1234 'International Tables Vol C Tables 4.2.6.8 and 6.1.1.4'

loop_
_geom_angle_atom_site_label_1
_geom_angle_atom_site_label_2
_geom_angle_atom_site_label_3
_geom_angle
_geom_angle_site_symmetry_1
_geom_angle_site_symmetry_3
O1 C1 Mn1 175.60(12) . .
O2 C2 Mn1 175.44(13) . .
O3 C3 Mn1 176.80(12) . .
C5 C4 H4A 109.5 . .
C5 C4 H4B 109.5 . .
H4A C4 H4B 109.5 . .
C5 C4 H4C 109.5 . .
H4A C4 H4C 109.5 . .
H4B C4 H4C 109.5 . .
N1 C5 C6 121.02(13) . .
N1 C5 C4 119.39(13) . .
C6 C5 C4 119.59(13) . .
C7 C6 C5 120.15(13) . .
C7 C6 H6 119.9 . .
C5 C6 H6 119.9 . .
C6 C7 C8 119.10(13) . .
C6 C7 H7 120.5 . .
C8 C7 H7 120.5 . .
C7 C8 C9 118.73(13) . .
C7 C8 H8 120.6 . .
C9 C8 H8 120.6 . .
N1 C9 C8 122.45(12) . .
N1 C9 C10 115.17(11) . .
C8 C9 C10 122.27(12) . .
N2 C10 C11 122.43(12) . .
N2 C10 C9 114.78(11) . .
C11 C10 C9 122.70(12) . .
C10 C11 C12 118.27(13) . .
C10 C11 H11 120.9 . .
C12 C11 H11 120.9 . .
C13 C12 C11 119.40(13) . .
C13 C12 H12 120.3 . .
C11 C12 H12 120.3 . .
C12 C13 C14 120.00(12) . .
C12 C13 H13 120.0 . .
C14 C13 H13 120.0 . .
N2 C14 C13 120.51(12) . .
N2 C14 C15 120.25(12) . .
C13 C14 C15 119.22(12) . .
C14 C15 H15A 109.5 . .
C14 C15 H15B 109.5 . .
H15A C15 H15B 109.5 . .
C14 C15 H15C 109.5 . .
H15A C15 H15C 109.5 . .
H15B C15 H15C 109.5 . .
N3 C16 C17 123.10(13) . .
N3 C16 H16 118.5 . .
C17 C16 H16 118.5 . .
C16 C17 C18 119.25(13) . .
C16 C17 H17 120.4 . .
C18 C17 H17 120.4 . .
C17 C18 C19 118.06(12) . .
C17 C18 H18 121.0 . .
C19 C18 H18 121.0 . .
C20 C19 C18 119.57(13) . .
C20 C19 H19 120.2 . .
C18 C19 H19 120.2 . .
N3 C20 C19 122.66(12) . .
N3 C20 H20 118.7 . .
C19 C20 H20 118.7 . .
F2 C21 F3 107.78(14) . .
F2 C21 F1 107.40(12) . .
F3 C21 F1 107.66(13) . .
F2 C21 S1 111.48(11) . .
F3 C21 S1 111.32(11) . .
F1 C21 S1 111.01(12) . .
C3 Mn1 C1 85.33(7) . .
C3 Mn1 C2 89.50(7) . .
C1 Mn1 C2 90.60(6) . .
C3 Mn1 N2 96.32(6) . .
C1 Mn1 N2 173.42(5) . .
C2 Mn1 N2 95.78(6) . .
C3 Mn1 N1 172.10(5) . .
C1 Mn1 N1 98.90(6) . .
C2 Mn1 N1 97.10(7) . .
N2 Mn1 N1 78.74(5) . .
C3 Mn1 N3 88.37(7) . .
C1 Mn1 N3 88.73(6) . .
C2 Mn1 N3 177.81(5) . .
N2 Mn1 N3 84.95(5) . .
N1 Mn1 N3 85.07(6) . .
C5 N1 C9 118.30(12) . .
C5 N1 Mn1 129.87(10) . .
C9 N1 Mn1 110.80(9) . .
C14 N2 C10 118.63(11) . .
C14 N2 Mn1 129.50(9) . .
C10 N2 Mn1 110.14(8) . .
C16 N3 C20 117.33(11) . .
C16 N3 Mn1 121.61(9) . .
C20 N3 Mn1 121.05(9) . .
O5 S1 O6 114.61(7) . .
O5 S1 O4 115.64(8) . .
O6 S1 O4 114.38(7) . .
O5 S1 C21 103.73(8) . .
O6 S1 C21 103.39(8) . .
O4 S1 C21 102.77(7) . .

loop_
_geom_bond_atom_site_label_1
_geom_bond_atom_site_label_2
_geom_bond_distance
_geom_bond_site_symmetry_2
C1 O1 1.1424(18) .
C1 Mn1 1.8130(17) .
C2 O2 1.1431(18) .
C2 Mn1 1.8185(16) .
C3 O3 1.1449(17) .
C3 Mn1 1.8088(16) .
C4 C5 1.494(2) .
C4 H4A 0.9800 .
C4 H4B 0.9800 .
C4 H4C 0.9800 .
C5 N1 1.3554(17) .
C5 C6 1.395(2) .
C6 C7 1.377(2) .
C6 H6 0.9500 .
C7 C8 1.384(2) .
C7 H7 0.9500 .
C8 C9 1.3881(19) .
C8 H8 0.9500 .
C9 N1 1.3617(17) .
C9 C10 1.4733(18) .
C10 N2 1.3650(17) .
C10 C11 1.3819(18) .
C11 C12 1.387(2) .
C11 H11 0.9500 .
C12 C13 1.378(2) .
C12 H12 0.9500 .
C13 C14 1.3971(19) .
C13 H13 0.9500 .
C14 N2 1.3516(17) .
C14 C15 1.500(2) .
C15 H15A 0.9800 .
C15 H15B 0.9800 .
C15 H15C 0.9800 .
C16 N3 1.3476(17) .
C16 C17 1.3814(19) .
C16 H16 0.9500 .
C17 C18 1.387(2) .
C17 H17 0.9500 .
C18 C19 1.385(2) .
C18 H18 0.9500 .
C19 C20 1.3845(19) .
C19 H19 0.9500 .
C20 N3 1.3474(17) .
C20 H20 0.9500 .
C21 F2 1.3296(19) .
C21 F3 1.3343(18) .
C21 F1 1.3357(19) .
C21 S1 1.8252(18) .
Mn1 N2 2.0670(16) .
Mn1 N1 2.0733(15) .
Mn1 N3 2.1063(14) .
O4 S1 1.4430(13) .
O5 S1 1.4426(12) .
O6 S1 1.4416(12) .
